data_7047277
loop_
_publ_author_name
'Chen, Houguang Jeremy'
'Teo, Ronald Hong Xiang'
'Wong, Jonathan'
'Li, Yongxin'
'Pullarkat, Sumod A.'
'Leung, Pak-Hing'

_publ_section_title
;
 Challenges in cyclometalation: steric effects leading to competing
 pathways and \h<sup>1</sup>,\h<sup>2</sup>-cyclometalated iridium(iii)
 complexes.
;
_journal_issue 37
_journal_name_full 'Dalton transactions (Cambridge, England : 2003)'
_journal_page_first 13046
_journal_page_last 13051
_journal_paper_doi 10.1039/c8dt02639d
_journal_volume 47
_journal_year 2018
_chemical_formula_sum 'C23 H29 Cl Ir N'
_chemical_formula_weight 547.12
_space_group_crystal_system monoclinic
_space_group_IT_number 4
_space_group_name_Hall 'P 2yb'
_space_group_name_H-M_alt 'P 1 21 1'
_symmetry_space_group_name_Hall 'P 2yb'
_symmetry_space_group_name_H-M 'P 1 21 1'
_atom_sites_solution_hydrogens geom
_audit_update_record
;
2018-03-13 deposited with the CCDC.
2018-08-13 downloaded from the CCDC.
;
_cell_angle_alpha 90
_cell_angle_beta 114.7655(8)
_cell_angle_gamma 90
_cell_formula_units_Z 2
_cell_length_a 8.5640(5)
_cell_length_b 13.4034(8)
_cell_length_c 9.7175(6)
_cell_measurement_reflns_used 7357
_cell_measurement_temperature 103.(2)
_cell_measurement_theta_max 30.4845
_cell_measurement_theta_min 2.6690
_cell_volume 1012.85(11)
_computing_cell_refinement 'SAINT V8.34A (Bruker AXS Inc., 2013)'
_computing_data_collection 'APEX2 (Bruker AXS Inc., 2013)'
_computing_data_reduction 'SAINT V8.34A (Bruker AXS Inc., 2013)'
_computing_molecular_graphics 'XP (Bruker AXS Inc., 2013)'
_computing_publication_material 'APEX2 (Bruker AXS Inc., 2013)'
_computing_structure_refinement 'SHELXL-2013 (Sheldrick, 2013)'
_diffrn_ambient_temperature 103.(2)
_diffrn_detector_area_resol_mean 8.3333
_diffrn_measured_fraction_theta_full 0.973
_diffrn_measured_fraction_theta_max 0.973
_diffrn_measurement_device_type 'CCD area detector'
_diffrn_measurement_method 'phi and omega scans'
_diffrn_radiation_monochromator graphite
_diffrn_radiation_type MoK\a
_diffrn_radiation_wavelength 0.71073
_diffrn_reflns_av_unetI/netI 0.0597
_diffrn_reflns_limit_h_max 12
_diffrn_reflns_limit_h_min -12
_diffrn_reflns_limit_k_max 19
_diffrn_reflns_limit_k_min -19
_diffrn_reflns_limit_l_max 13
_diffrn_reflns_limit_l_min -13
_diffrn_reflns_number 5788
_diffrn_reflns_theta_full 30.50
_diffrn_reflns_theta_max 30.50
_diffrn_reflns_theta_min 2.76
_diffrn_source 'fine-focus sealed tube'
_exptl_absorpt_coefficient_mu 6.730
_exptl_absorpt_correction_T_max 0.50
_exptl_absorpt_correction_T_min 0.40
_exptl_absorpt_correction_type multi-scan
_exptl_absorpt_process_details 'TWINABS (Bruker 2013)'
_exptl_crystal_colour red
_exptl_crystal_density_diffrn 1.794
_exptl_crystal_density_method 'not measured'
_exptl_crystal_description block
_exptl_crystal_F_000 536
_exptl_crystal_size_max 0.200
_exptl_crystal_size_mid 0.180
_exptl_crystal_size_min 0.120
_refine_diff_density_max 1.447
_refine_diff_density_min -1.865
_refine_ls_abs_structure_details 'Classical Flack method preferred over Parsons because s.u. lower.'
_refine_ls_abs_structure_Flack 0.025(6)
_refine_ls_extinction_method none
_refine_ls_goodness_of_fit_ref 0.894
_refine_ls_hydrogen_treatment constr
_refine_ls_matrix_type full
_refine_ls_number_parameters 243
_refine_ls_number_reflns 5788
_refine_ls_number_restraints 1
_refine_ls_restrained_S_all 0.894
_refine_ls_R_factor_all 0.0267
_refine_ls_R_factor_gt 0.0253
_refine_ls_shift/su_max 0.000
_refine_ls_shift/su_mean 0.000
_refine_ls_structure_factor_coef Fsqd
_refine_ls_weighting_details 'w=1/[\s^2^(Fo^2^)] where P=(Fo^2^+2Fc^2^)/3'
_refine_ls_weighting_scheme calc
_refine_ls_wR_factor_gt 0.0533
_refine_ls_wR_factor_ref 0.0538
_reflns_number_gt 5524
_reflns_number_total 5788
_reflns_threshold_expression 'I > 2\s(I)'
_cod_data_source_file c8dt02639d2.cif
_cod_data_source_block I
_cod_depositor_comments 'Adding full bibliography for 7047276--7047278.cif.'
_cod_database_code 7047277

loop_
_space_group_symop_operation_xyz
'x, y, z'
'-x, y+1/2, -z'

loop_
_atom_site_type_symbol
_atom_site_label
_atom_site_fract_x
_atom_site_fract_y
_atom_site_fract_z
_atom_site_U_iso_or_equiv
_atom_site_adp_type
_atom_site_calc_flag
_atom_site_refinement_flags_adp
_atom_site_refinement_flags_posn
_atom_site_occupancy
Ir Ir1 0.09395(2) 0.24605(3) 0.25983(2) 0.00866(5) Uani d . . 1
C C1 -0.1108(7) 0.3358(4) 0.1389(7) 0.0086(11) Uani d . . 1
C C2 -0.2204(8) 0.3257(5) -0.0171(7) 0.0124(12) Uani d . . 1
H H2 -0.2011 0.2723 -0.0724 0.015 Uiso calc U R 1
C C3 -0.3544(8) 0.3907(5) -0.0916(8) 0.0138(12) Uani d . . 1
H H3 -0.4267 0.3802 -0.1958 0.017 Uiso calc U R 1
C C4 -0.3855(8) 0.4722(4) -0.0155(7) 0.0102(12) Uani d . . 1
C C5 -0.5208(8) 0.5414(5) -0.0903(8) 0.0144(13) Uani d . . 1
H H5 -0.5894 0.5342 -0.196 0.017 Uiso calc U R 1
C C6 -0.5542(8) 0.6175(5) -0.0140(9) 0.0150(13) Uani d . . 1
H H6 -0.6464 0.6622 -0.0656 0.018 Uiso calc U R 1
C C7 -0.4515(9) 0.6295(5) 0.1418(8) 0.0157(13) Uani d . . 1
H H7 -0.4746 0.6829 0.1948 0.019 Uiso calc U R 1
C C8 -0.3191(8) 0.5656(4) 0.2185(8) 0.0137(13) Uani d . . 1
H H8 -0.2512 0.5756 0.3236 0.016 Uiso calc U R 1
C C9 -0.2810(8) 0.4841(4) 0.1434(7) 0.0107(12) Uani d . . 1
C C10 -0.1471(8) 0.4138(4) 0.2164(8) 0.0097(11) Uani d . . 1
C C11 -0.0434(8) 0.4137(4) 0.3859(8) 0.0108(11) Uani d . . 1
H H11A -0.0276 0.4829 0.4249 0.013 Uiso calc U R 1
H H11B -0.105 0.3756 0.4352 0.013 Uiso calc U R 1
C C12 0.2008(9) 0.3331(5) 0.5811(8) 0.0182(14) Uani d . . 1
H H12A 0.1989 0.3882 0.6465 0.027 Uiso calc U R 1
H H12B 0.3197 0.3112 0.6107 0.027 Uiso calc U R 1
H H12C 0.1325 0.2774 0.5916 0.027 Uiso calc U R 1
C C13 0.2417(10) 0.4457(5) 0.4065(10) 0.0173(16) Uani d . . 1
H H13A 0.2514 0.5006 0.4762 0.026 Uiso calc U R 1
H H13B 0.193 0.4708 0.3022 0.026 Uiso calc U R 1
H H13C 0.3559 0.4175 0.4311 0.026 Uiso calc U R 1
C C14 0.2445(9) 0.1036(5) 0.2820(8) 0.0146(13) Uani d . . 1
C C15 0.3637(8) 0.1834(5) 0.3289(8) 0.0149(13) Uani d . . 1
C C16 0.3142(7) 0.2533(9) 0.2031(8) 0.0171(13) Uani d . . 1
C C17 0.1682(8) 0.2140(4) 0.0768(8) 0.0138(13) Uani d . . 1
C C18 0.1172(8) 0.1221(4) 0.1281(8) 0.0137(13) Uani d . . 1
C C19 0.2416(12) 0.0133(5) 0.3718(11) 0.0198(17) Uani d . . 1
H H19A 0.2623 -0.0466 0.3239 0.03 Uiso calc U R 1
H H19B 0.1291 0.008 0.3751 0.03 Uiso calc U R 1
H H19C 0.3315 0.0192 0.4752 0.03 Uiso calc U R 1
C C20 0.5204(8) 0.1937(6) 0.4745(9) 0.0226(15) Uani d . . 1
H H20A 0.5297 0.2626 0.5109 0.034 Uiso calc U R 1
H H20B 0.6226 0.1768 0.4581 0.034 Uiso calc U R 1
H H20C 0.5116 0.1484 0.5502 0.034 Uiso calc U R 1
C C21 0.4240(10) 0.3387(6) 0.1931(11) 0.0272(18) Uani d . . 1
H H21A 0.4998 0.3152 0.1474 0.041 Uiso calc U R 1
H H21B 0.4937 0.3644 0.295 0.041 Uiso calc U R 1
H H21C 0.3498 0.392 0.1305 0.041 Uiso calc U R 1
C C22 0.1008(9) 0.2509(10) -0.0800(8) 0.0271(15) Uani d . . 1
H H22A 0.0751 0.3222 -0.0817 0.041 Uiso calc U R 1
H H22B -0.0044 0.2144 -0.1424 0.041 Uiso calc U R 1
H H22C 0.187 0.2405 -0.1204 0.041 Uiso calc U R 1
C C23 -0.0235(9) 0.0531(5) 0.0339(9) 0.0196(14) Uani d . . 1
H H23A -0.11 0.0902 -0.0506 0.029 Uiso calc U R 1
H H23B -0.077 0.0241 0.0962 0.029 Uiso calc U R 1
H H23C 0.0241 -0.0003 -0.0059 0.029 Uiso calc U R 1
Cl Cl1 -0.0849(2) 0.16685(10) 0.36847(19) 0.0130(3) Uani d . . 1
N N1 0.1275(7) 0.3670(4) 0.4216(6) 0.0104(10) Uani d . . 1

loop_
_atom_site_aniso_label
_atom_site_aniso_U_11
_atom_site_aniso_U_22
_atom_site_aniso_U_33
_atom_site_aniso_U_12
_atom_site_aniso_U_13
_atom_site_aniso_U_23
Ir1 0.00866(8) 0.00869(8) 0.01038(9) 0.00039(18) 0.00569(7) 0.00050(18)
C1 0.007(3) 0.013(3) 0.007(3) -0.004(2) 0.004(2) -0.002(2)
C2 0.015(3) 0.013(3) 0.011(3) -0.002(2) 0.008(3) -0.001(2)
C3 0.010(3) 0.017(3) 0.015(3) -0.004(2) 0.006(3) -0.002(3)
C4 0.009(3) 0.010(3) 0.013(3) -0.001(2) 0.006(3) 0.002(2)
C5 0.009(3) 0.019(3) 0.012(3) -0.001(2) 0.001(3) 0.002(3)
C6 0.009(3) 0.015(3) 0.018(3) 0.002(2) 0.003(3) 0.005(3)
C7 0.016(3) 0.014(3) 0.018(4) 0.003(3) 0.008(3) -0.002(3)
C8 0.016(3) 0.013(3) 0.012(3) -0.002(2) 0.007(3) 0.000(2)
C9 0.011(3) 0.013(3) 0.009(3) -0.001(2) 0.004(2) 0.002(2)
C10 0.009(3) 0.008(2) 0.012(3) -0.001(2) 0.005(3) 0.000(2)
C11 0.010(3) 0.012(3) 0.011(3) -0.001(2) 0.004(3) 0.000(2)
C12 0.018(3) 0.019(3) 0.013(3) 0.002(3) 0.002(3) -0.002(3)
C13 0.016(3) 0.010(3) 0.025(4) -0.007(3) 0.007(3) -0.008(3)
C14 0.017(3) 0.017(3) 0.016(3) 0.004(3) 0.013(3) 0.000(3)
C15 0.011(3) 0.018(3) 0.018(4) 0.006(2) 0.008(3) 0.000(3)
C16 0.015(2) 0.017(4) 0.026(3) 0.002(4) 0.016(2) -0.001(4)
C17 0.020(3) 0.014(3) 0.015(3) 0.000(2) 0.014(3) -0.001(2)
C18 0.016(3) 0.011(3) 0.021(4) 0.004(2) 0.014(3) 0.000(3)
C19 0.028(4) 0.011(3) 0.028(5) 0.005(3) 0.019(4) 0.002(3)
C20 0.012(3) 0.031(4) 0.020(4) 0.006(3) 0.003(3) -0.004(3)
C21 0.030(4) 0.018(3) 0.048(5) -0.004(3) 0.030(4) -0.001(3)
C22 0.031(3) 0.030(3) 0.028(4) 0.014(6) 0.021(3) 0.009(6)
C23 0.017(3) 0.019(3) 0.025(4) 0.000(3) 0.011(3) -0.008(3)
Cl1 0.0129(6) 0.0139(6) 0.0152(8) -0.0015(6) 0.0087(6) 0.0009(6)
N1 0.009(2) 0.012(2) 0.010(3) 0.0026(19) 0.004(2) -0.0006(19)

loop_
_atom_type_symbol
_atom_type_description
_atom_type_scat_dispersion_real
_atom_type_scat_dispersion_imag
_atom_type_scat_source
C C 0.0033 0.0016 'International Tables Vol C Tables 4.2.6.8 and 6.1.1.4'
H H 0.0000 0.0000 'International Tables Vol C Tables 4.2.6.8 and 6.1.1.4'
N N 0.0061 0.0033 'International Tables Vol C Tables 4.2.6.8 and 6.1.1.4'
Cl Cl 0.1484 0.1585 'International Tables Vol C Tables 4.2.6.8 and 6.1.1.4'
Ir Ir -1.4442 7.9887 'International Tables Vol C Tables 4.2.6.8 and 6.1.1.4'

loop_
_geom_angle_atom_site_label_1
_geom_angle_atom_site_label_2
_geom_angle_atom_site_label_3
_geom_angle
C1 Ir1 C18 112.5(3)
C1 Ir1 C17 96.9(2)
C18 Ir1 C17 39.5(2)
C1 Ir1 C16 117.0(3)
C18 Ir1 C16 65.1(3)
C17 Ir1 C16 38.6(3)
C1 Ir1 N1 78.5(2)
C18 Ir1 N1 168.1(2)
C17 Ir1 N1 137.7(2)
C16 Ir1 N1 106.4(3)
C1 Ir1 C14 150.3(3)
C18 Ir1 C14 38.4(3)
C17 Ir1 C14 63.9(2)
C16 Ir1 C14 62.8(3)
N1 Ir1 C14 131.1(2)
C1 Ir1 C15 154.9(2)
C18 Ir1 C15 63.7(2)
C17 Ir1 C15 63.8(2)
C16 Ir1 C15 38.0(3)
N1 Ir1 C15 104.4(2)
C14 Ir1 C15 36.3(2)
C1 Ir1 Cl1 87.82(16)
C18 Ir1 Cl1 98.78(17)
C17 Ir1 Cl1 136.25(17)
C16 Ir1 Cl1 153.8(3)
N1 Ir1 Cl1 85.90(14)
C14 Ir1 Cl1 91.59(16)
C15 Ir1 Cl1 117.10(18)
C10 C1 C2 116.8(6)
C10 C1 Ir1 117.5(5)
C2 C1 Ir1 125.7(5)
C3 C2 C1 122.3(6)
C3 C2 H2 118.9
C1 C2 H2 118.9
C2 C3 C4 120.9(6)
C2 C3 H3 119.6
C4 C3 H3 119.6
C3 C4 C5 122.0(6)
C3 C4 C9 118.9(6)
C5 C4 C9 119.0(6)
C6 C5 C4 121.5(7)
C6 C5 H5 119.3
C4 C5 H5 119.3
C5 C6 C7 119.6(6)
C5 C6 H6 120.2
C7 C6 H6 120.2
C8 C7 C6 121.1(6)
C8 C7 H7 119.4
C6 C7 H7 119.4
C7 C8 C9 121.1(6)
C7 C8 H8 119.4
C9 C8 H8 119.4
C10 C9 C8 124.2(6)
C10 C9 C4 118.2(5)
C8 C9 C4 117.6(6)
C1 C10 C9 122.8(6)
C1 C10 C11 115.2(5)
C9 C10 C11 121.8(5)
N1 C11 C10 109.0(5)
N1 C11 H11A 109.9
C10 C11 H11A 109.9
N1 C11 H11B 109.9
C10 C11 H11B 109.9
H11A C11 H11B 108.3
N1 C12 H12A 109.5
N1 C12 H12B 109.5
H12A C12 H12B 109.5
N1 C12 H12C 109.5
H12A C12 H12C 109.5
H12B C12 H12C 109.5
N1 C13 H13A 109.5
N1 C13 H13B 109.5
H13A C13 H13B 109.5
N1 C13 H13C 109.5
H13A C13 H13C 109.5
H13B C13 H13C 109.5
C15 C14 C18 109.3(6)
C15 C14 C19 127.5(7)
C18 C14 C19 123.2(6)
C15 C14 Ir1 72.4(4)
C18 C14 Ir1 66.9(3)
C19 C14 Ir1 126.1(5)
C14 C15 C16 107.4(6)
C14 C15 C20 127.9(6)
C16 C15 C20 124.5(6)
C14 C15 Ir1 71.2(4)
C16 C15 Ir1 67.2(3)
C20 C15 Ir1 130.0(5)
C17 C16 C15 109.0(8)
C17 C16 C21 124.5(7)
C15 C16 C21 124.9(6)
C17 C16 Ir1 70.3(3)
C15 C16 Ir1 74.8(4)
C21 C16 Ir1 132.7(7)
C16 C17 C18 107.1(7)
C16 C17 C22 125.8(7)
C18 C17 C22 126.4(7)
C16 C17 Ir1 71.1(3)
C18 C17 Ir1 69.8(4)
C22 C17 Ir1 131.4(5)
C14 C18 C17 107.0(6)
C14 C18 C23 126.2(6)
C17 C18 C23 126.4(7)
C14 C18 Ir1 74.8(4)
C17 C18 Ir1 70.6(3)
C23 C18 Ir1 126.2(4)
C14 C19 H19A 109.5
C14 C19 H19B 109.5
H19A C19 H19B 109.5
C14 C19 H19C 109.5
H19A C19 H19C 109.5
H19B C19 H19C 109.5
C15 C20 H20A 109.5
C15 C20 H20B 109.5
H20A C20 H20B 109.5
C15 C20 H20C 109.5
H20A C20 H20C 109.5
H20B C20 H20C 109.5
C16 C21 H21A 109.5
C16 C21 H21B 109.5
H21A C21 H21B 109.5
C16 C21 H21C 109.5
H21A C21 H21C 109.5
H21B C21 H21C 109.5
C17 C22 H22A 109.5
C17 C22 H22B 109.5
H22A C22 H22B 109.5
C17 C22 H22C 109.5
H22A C22 H22C 109.5
H22B C22 H22C 109.5
C18 C23 H23A 109.5
C18 C23 H23B 109.5
H23A C23 H23B 109.5
C18 C23 H23C 109.5
H23A C23 H23C 109.5
H23B C23 H23C 109.5
C12 N1 C13 108.3(5)
C12 N1 C11 108.5(5)
C13 N1 C11 107.5(5)
C12 N1 Ir1 113.3(4)
C13 N1 Ir1 110.3(4)
C11 N1 Ir1 108.8(4)

loop_
_geom_bond_atom_site_label_1
_geom_bond_atom_site_label_2
_geom_bond_distance
Ir1 C1 2.043(6)
Ir1 C18 2.157(6)
Ir1 C17 2.168(6)
Ir1 C16 2.178(5)
Ir1 N1 2.192(5)
Ir1 C14 2.263(6)
Ir1 C15 2.279(6)
Ir1 Cl1 2.4380(15)
C1 C10 1.398(8)
C1 C2 1.416(9)
C2 C3 1.380(9)
C2 H2 0.95
C3 C4 1.406(9)
C3 H3 0.95
C4 C5 1.424(9)
C4 C9 1.432(9)
C5 C6 1.360(9)
C5 H5 0.95
C6 C7 1.406(10)
C6 H6 0.95
C7 C8 1.366(9)
C7 H7 0.95
C8 C9 1.425(9)
C8 H8 0.95
C9 C10 1.423(9)
C10 C11 1.509(9)
C11 N1 1.493(8)
C11 H11A 0.99
C11 H11B 0.99
C12 N1 1.478(9)
C12 H12A 0.98
C12 H12B 0.98
C12 H12C 0.98
C13 N1 1.487(8)
C13 H13A 0.98
C13 H13B 0.98
C13 H13C 0.98
C14 C15 1.416(9)
C14 C18 1.456(10)
C14 C19 1.499(10)
C15 C16 1.454(11)
C15 C20 1.494(10)
C16 C17 1.436(10)
C16 C21 1.511(12)
C17 C18 1.462(8)
C17 C22 1.471(9)
C18 C23 1.491(9)
C19 H19A 0.98
C19 H19B 0.98
C19 H19C 0.98
C20 H20A 0.98
C20 H20B 0.98
C20 H20C 0.98
C21 H21A 0.98
C21 H21B 0.98
C21 H21C 0.98
C22 H22A 0.98
C22 H22B 0.98
C22 H22C 0.98
C23 H23A 0.98
C23 H23B 0.98
C23 H23C 0.98
